data_2220013
loop_
_publ_author_name
'Akkurt, Mehmet'
'Jarrahpour, Aliasghar'
'Aye, Malihe'
'Gen\,caslan, Mustafa'
'B\"uy\"ukg\"ung\"or, Orhan'

_publ_section_title
;
 3,4-Dimethoxy-<i>N</i>-(4-nitrobenzylidene)aniline
;
_journal_coeditor_code TK2312
_journal_issue 11
_journal_name_full 'Acta Crystallographica Section E'
_journal_page_first o2087
_journal_paper_doi 10.1107/S1600536808032042
_journal_volume 64
_journal_year 2008
_chemical_formula_iupac 'C15 H14 N2 O4'
_chemical_formula_moiety 'C15 H14 N2 O4'
_chemical_formula_sum 'C15 H14 N2 O4'
_chemical_formula_weight 286.28
_chemical_name_systematic
;
3,4-Dimethoxy-<i>N</i>-(4-nitrobenzylidene)aniline
;
_space_group_IT_number 14
_symmetry_cell_setting monoclinic
_symmetry_space_group_name_Hall '-P 2ybc'
_symmetry_space_group_name_H-M 'P 1 21/c 1'
_atom_sites_solution_hydrogens geom
_atom_sites_solution_primary direct
_atom_sites_solution_secondary difmap
_cell_angle_alpha 90
_cell_angle_beta 96.125(4)
_cell_angle_gamma 90
_cell_formula_units_Z 4
_cell_length_a 7.9536(4)
_cell_length_b 8.2258(3)
_cell_length_c 21.3418(10)
_cell_measurement_reflns_used 11667
_cell_measurement_temperature 296
_cell_measurement_theta_max 27.25
_cell_measurement_theta_min 1.92
_cell_volume 1388.31(11)
_computing_cell_refinement 'X-AREA (Stoe & Cie, 2002)'
_computing_data_collection 'X-AREA (Stoe & Cie, 2002)'
_computing_data_reduction 'X-RED32 (Stoe & Cie, 2002)'
_computing_molecular_graphics 'ORTEP-3 (Farrugia, 1997)'
_computing_publication_material 'WinGX (Farrugia, 1999)'
_computing_structure_refinement 'SHELXL97 (Sheldrick, 2008)'
_computing_structure_solution 'SHELXS97 (Sheldrick, 2008)'
_diffrn_ambient_temperature 296
_diffrn_detector_area_resol_mean 6.67
_diffrn_measured_fraction_theta_full 1.000
_diffrn_measured_fraction_theta_max 1.000
_diffrn_measurement_device '2-circle goniometer'
_diffrn_measurement_device_type 'Stoe IPDS II'
_diffrn_measurement_method \w
_diffrn_radiation_monochromator 'plane graphite'
_diffrn_radiation_type 'Mo K\a'
_diffrn_radiation_wavelength 0.71073
_diffrn_reflns_av_R_equivalents 0.038
_diffrn_reflns_av_sigmaI/netI 0.030
_diffrn_reflns_limit_h_max 9
_diffrn_reflns_limit_h_min -9
_diffrn_reflns_limit_k_max 10
_diffrn_reflns_limit_k_min -10
_diffrn_reflns_limit_l_max 26
_diffrn_reflns_limit_l_min -26
_diffrn_reflns_number 14598
_diffrn_reflns_reduction_process
;
;
_diffrn_reflns_theta_full 26.5
_diffrn_reflns_theta_max 26.5
_diffrn_reflns_theta_min 1.9
_diffrn_standards_number 0
_exptl_absorpt_coefficient_mu 0.101
_exptl_absorpt_correction_T_max 0.982
_exptl_absorpt_correction_T_min 0.975
_exptl_absorpt_correction_type integration
_exptl_absorpt_process_details '(X-RED32; Stoe & Cie, 2002)'
_exptl_crystal_colour brown
_exptl_crystal_density_diffrn 1.370
_exptl_crystal_density_method 'not measured'
_exptl_crystal_description prism
_exptl_crystal_F_000 600
_exptl_crystal_size_max 0.25
_exptl_crystal_size_mid 0.21
_exptl_crystal_size_min 0.18
_refine_diff_density_max 0.13
_refine_diff_density_min -0.12
_refine_ls_extinction_coef 0.0071(16)
_refine_ls_extinction_expression Fc*=KFc[1+0.001Fc^2^\l^3^/sin(2\q)]^-1/4^
_refine_ls_extinction_method 'SHELXL97 (Sheldrick, 2008)'
_refine_ls_goodness_of_fit_ref 0.83
_refine_ls_hydrogen_treatment constr
_refine_ls_matrix_type full
_refine_ls_number_parameters 191
_refine_ls_number_reflns 2880
_refine_ls_number_restraints 0
_refine_ls_restrained_S_all 0.83
_refine_ls_R_factor_all 0.077
_refine_ls_R_factor_gt 0.040
_refine_ls_shift/su_max_lt 0.001
_refine_ls_shift/su_mean 0.000
_refine_ls_structure_factor_coef Fsqd
_refine_ls_weighting_details 'calc w = 1/[\s^2^(Fo^2^)+(0.0824P)^2^] where P=(Fo^2^+2Fc^2^)/3'
_refine_ls_weighting_scheme calc
_refine_ls_wR_factor_gt 0.103
_refine_ls_wR_factor_ref 0.120
_reflns_number_gt 1797
_reflns_number_total 2880
_reflns_threshold_expression I>2\s(I)
_cod_data_source_file tk2312.cif
_cod_data_source_block I
_cod_original_sg_symbol_H-M 'P 21/c'
_cod_database_code 2220013
_cod_database_fobs_code 2220013

loop_
_symmetry_equiv_pos_site_id
_symmetry_equiv_pos_as_xyz
1 x,y,z
2 -x,1/2+y,1/2-z
3 -x,-y,-z
4 x,1/2-y,1/2+z

loop_
_atom_site_aniso_label
_atom_site_aniso_U_11
_atom_site_aniso_U_22
_atom_site_aniso_U_33
_atom_site_aniso_U_12
_atom_site_aniso_U_13
_atom_site_aniso_U_23
O1 0.0634(8) 0.0591(7) 0.0660(8) 0.0120(6) 0.0008(6) -0.0126(6)
O2 0.0720(8) 0.0637(8) 0.0490(7) 0.0131(6) -0.0053(6) -0.0096(6)
O3 0.1359(14) 0.0530(8) 0.0664(9) 0.0118(8) -0.0004(9) 0.0023(7)
O4 0.1171(12) 0.0690(9) 0.0466(8) -0.0019(8) 0.0094(8) -0.0067(7)
N1 0.0677(10) 0.0568(9) 0.0489(9) -0.0007(7) 0.0037(7) -0.0073(7)
N2 0.0698(10) 0.0533(9) 0.0501(9) -0.0024(7) 0.0059(7) -0.0002(7)
C1 0.0570(10) 0.0523(10) 0.0483(9) -0.0023(8) 0.0075(8) -0.0046(8)
C2 0.0580(10) 0.0687(12) 0.0467(10) 0.0004(9) 0.0009(8) -0.0034(9)
C3 0.0532(10) 0.0606(11) 0.0581(11) 0.0081(8) 0.0033(8) 0.0016(9)
C4 0.0490(9) 0.0505(9) 0.0538(10) 0.0010(8) 0.0081(8) -0.0052(8)
C5 0.0511(10) 0.0546(10) 0.0451(9) -0.0018(8) 0.0045(7) -0.0038(8)
C6 0.0606(11) 0.0525(10) 0.0475(9) 0.0049(8) 0.0055(8) -0.0008(8)
C7 0.0742(14) 0.0677(13) 0.0899(16) 0.0252(11) -0.0007(12) -0.0115(11)
C8 0.0767(13) 0.0642(12) 0.0482(10) 0.0096(9) -0.0024(9) 0.0049(9)
C9 0.0669(11) 0.0538(10) 0.0508(10) -0.0017(9) 0.0076(8) -0.0026(8)
C10 0.0577(10) 0.0530(10) 0.0455(9) -0.0036(8) 0.0063(8) -0.0023(8)
C11 0.0716(12) 0.0605(11) 0.0393(9) -0.0030(9) 0.0021(8) 0.0017(8)
C12 0.0707(12) 0.0508(10) 0.0472(10) -0.0016(8) 0.0019(8) 0.0042(8)
C13 0.0545(10) 0.0501(9) 0.0430(9) -0.0058(7) 0.0053(7) -0.0017(7)
C14 0.0718(12) 0.0566(10) 0.0399(9) -0.0004(9) 0.0073(8) 0.0030(8)
C15 0.0786(13) 0.0503(10) 0.0478(10) 0.0033(9) 0.0081(9) 0.0049(8)

loop_
_atom_site_type_symbol
_atom_site_label
_atom_site_fract_x
_atom_site_fract_y
_atom_site_fract_z
_atom_site_U_iso_or_equiv
_atom_site_thermal_displace_type
_atom_site_calc_flag
_atom_site_refinement_flags
_atom_site_occupancy
O O1 0.34730(16) -0.17529(15) 0.28084(6) 0.0633(4) Uani . . 1.000
O O2 0.14131(16) 0.04285(15) 0.23416(6) 0.0624(4) Uani . . 1.000
O O3 0.1545(2) 1.09341(17) 0.58860(7) 0.0859(6) Uani . . 1.000
O O4 0.2133(2) 0.96182(16) 0.67456(6) 0.0775(6) Uani . . 1.000
N N1 0.2395(2) 0.38177(18) 0.41916(7) 0.0580(5) Uani . . 1.000
N N2 0.1851(2) 0.96644(18) 0.61754(7) 0.0578(5) Uani . . 1.000
C C1 0.2679(2) 0.2324(2) 0.38839(8) 0.0524(6) Uani . . 1.000
C C2 0.3732(2) 0.1113(2) 0.41434(8) 0.0581(6) Uani . . 1.000
C C3 0.4020(2) -0.0275(2) 0.37992(9) 0.0575(6) Uani . . 1.000
C C4 0.3240(2) -0.0470(2) 0.31966(8) 0.0509(5) Uani . . 1.000
C C5 0.2137(2) 0.0741(2) 0.29350(8) 0.0503(6) Uani . . 1.000
C C6 0.1891(2) 0.2128(2) 0.32730(8) 0.0536(6) Uani . . 1.000
C C7 0.4578(3) -0.3022(3) 0.30482(11) 0.0780(8) Uani . . 1.000
C C8 0.0173(3) 0.1542(2) 0.20751(9) 0.0637(7) Uani . . 1.000
C C9 0.2415(2) 0.3850(2) 0.47827(9) 0.0571(6) Uani . . 1.000
C C10 0.2237(2) 0.5361(2) 0.51351(8) 0.0520(6) Uani . . 1.000
C C11 0.1908(2) 0.6842(2) 0.48291(8) 0.0574(6) Uani . . 1.000
C C12 0.1756(2) 0.8243(2) 0.51682(8) 0.0566(6) Uani . . 1.000
C C13 0.1945(2) 0.8156(2) 0.58166(8) 0.0492(5) Uani . . 1.000
C C14 0.2255(2) 0.6721(2) 0.61381(8) 0.0560(6) Uani . . 1.000
C C15 0.2377(2) 0.5328(2) 0.57890(8) 0.0588(6) Uani . . 1.000
H H2 0.42540 0.12260 0.45520 0.0700 Uiso calc R 1.000
H H3 0.47450 -0.10770 0.39770 0.0690 Uiso calc R 1.000
H H6 0.11900 0.29450 0.30920 0.0640 Uiso calc R 1.000
H H7A 0.46300 -0.38430 0.27310 0.1170 Uiso calc R 1.000
H H7B 0.41610 -0.34920 0.34130 0.1170 Uiso calc R 1.000
H H7C 0.56890 -0.25870 0.31620 0.1170 Uiso calc R 1.000
H H8A -0.02420 0.11930 0.16580 0.0960 Uiso calc R 1.000
H H8B 0.06680 0.26030 0.20550 0.0960 Uiso calc R 1.000
H H8C -0.07470 0.15840 0.23320 0.0960 Uiso calc R 1.000
H H9 0.25480 0.28770 0.50050 0.0690 Uiso calc R 1.000
H H11 0.17910 0.68810 0.43910 0.0690 Uiso calc R 1.000
H H12 0.15290 0.92300 0.49640 0.0680 Uiso calc R 1.000
H H14 0.23770 0.66920 0.65760 0.0670 Uiso calc R 1.000
H H15 0.25570 0.43380 0.59960 0.0710 Uiso calc R 1.000

loop_
_atom_type_symbol
_atom_type_description
_atom_type_scat_dispersion_real
_atom_type_scat_dispersion_imag
_atom_type_scat_source
O O 0.0106 0.0060 'International Tables Vol C Tables 4.2.6.8 and 6.1.1.4'
N N 0.0061 0.0033 'International Tables Vol C Tables 4.2.6.8 and 6.1.1.4'
H H 0.0000 0.0000 'International Tables Vol C Tables 4.2.6.8 and 6.1.1.4'
C C 0.0033 0.0016 'International Tables Vol C Tables 4.2.6.8 and 6.1.1.4'

loop_
_exptl_crystal_face_index_h
_exptl_crystal_face_index_k
_exptl_crystal_face_index_l
_exptl_crystal_face_perp_dist
0 0 -1 0.0950
2 -5 3 0.0950
-3 7 -5 0.1060
7 1 -2 0.0810
-7 -2 2 0.1250
1 -6 0 0.0910
-1 3 4 0.1420
0 0 1 0.1400
0 3 4 0.1220
3 -2 8 0.1270
1 7 2 0.0970
7 -1 2 0.0840
2 1 -7 0.0420
-3 -2 9 0.1250
-1 -4 6 0.0880
-1 -1 -6 0.1150

loop_
_geom_angle_atom_site_label_1
_geom_angle_atom_site_label_2
_geom_angle_atom_site_label_3
_geom_angle
_geom_angle_publ_flag
C4 O1 C7 117.82(15) no
C5 O2 C8 117.30(13) no
C1 N1 C9 119.65(15) no
O3 N2 O4 122.53(15) no
O3 N2 C13 118.52(15) no
O4 N2 C13 118.90(14) no
N1 C1 C2 123.93(15) no
N1 C1 C6 116.99(15) no
C2 C1 C6 119.02(15) no
C1 C2 C3 120.56(16) no
C2 C3 C4 120.42(15) no
O1 C4 C3 125.44(15) no
O1 C4 C5 115.25(15) no
C3 C4 C5 119.30(15) no
O2 C5 C4 114.92(14) no
O2 C5 C6 125.18(15) no
C4 C5 C6 119.88(15) no
C1 C6 C5 120.77(15) no
N1 C9 C10 122.64(16) no
C9 C10 C11 121.59(16) no
C9 C10 C15 119.79(15) no
C11 C10 C15 118.62(15) no
C10 C11 C12 120.62(16) no
C11 C12 C13 118.65(15) no
N2 C13 C12 118.37(15) no
N2 C13 C14 118.90(15) no
C12 C13 C14 122.72(16) no
C13 C14 C15 117.66(16) no
C10 C15 C14 121.69(15) no
C1 C2 H2 120.00 no
C3 C2 H2 120.00 no
C2 C3 H3 120.00 no
C4 C3 H3 120.00 no
C1 C6 H6 120.00 no
C5 C6 H6 120.00 no
O1 C7 H7A 109.00 no
O1 C7 H7B 109.00 no
O1 C7 H7C 109.00 no
H7A C7 H7B 109.00 no
H7A C7 H7C 109.00 no
H7B C7 H7C 109.00 no
O2 C8 H8A 110.00 no
O2 C8 H8B 109.00 no
O2 C8 H8C 109.00 no
H8A C8 H8B 109.00 no
H8A C8 H8C 109.00 no
H8B C8 H8C 109.00 no
N1 C9 H9 119.00 no
C10 C9 H9 119.00 no
C10 C11 H11 120.00 no
C12 C11 H11 120.00 no
C11 C12 H12 121.00 no
C13 C12 H12 121.00 no
C13 C14 H14 121.00 no
C15 C14 H14 121.00 no
C10 C15 H15 119.00 no
C14 C15 H15 119.00 no

loop_
_geom_bond_atom_site_label_1
_geom_bond_atom_site_label_2
_geom_bond_distance
_geom_bond_publ_flag
O1 C4 1.366(2) no
O1 C7 1.424(3) no
O2 C5 1.359(2) no
O2 C8 1.420(2) no
O3 N2 1.225(2) no
O4 N2 1.214(2) no
N1 C1 1.423(2) no
N1 C9 1.260(2) no
N2 C13 1.464(2) no
C1 C2 1.379(2) no
C1 C6 1.394(2) no
C2 C3 1.390(2) no
C3 C4 1.376(3) no
C4 C5 1.403(2) no
C5 C6 1.375(2) no
C9 C10 1.467(2) no
C10 C11 1.394(2) no
C10 C15 1.388(2) no
C11 C12 1.373(2) no
C12 C13 1.378(2) no
C13 C14 1.374(2) no
C14 C15 1.376(2) no
C2 H2 0.9300 no
C3 H3 0.9300 no
C6 H6 0.9300 no
C7 H7A 0.9600 no
C7 H7B 0.9600 no
C7 H7C 0.9600 no
C8 H8A 0.9600 no
C8 H8B 0.9600 no
C8 H8C 0.9600 no
C9 H9 0.9300 no
C11 H11 0.9300 no
C12 H12 0.9300 no
C14 H14 0.9300 no
C15 H15 0.9300 no

loop_
_geom_contact_atom_site_label_1
_geom_contact_atom_site_label_2
_geom_contact_distance
_geom_contact_site_symmetry_2
_geom_contact_publ_flag
O1 O2 2.5589(18) . no
O1 C8 3.255(3) 2_545 no
O2 C14 3.246(2) 4_554 no
O2 O1 2.5589(18) . no
O3 C12 3.340(2) 3_576 no
O4 C8 3.405(3) 3_566 no
O1 H8C 2.5500 2_545 no
O1 H14 2.6800 4_554 no
O2 H14 2.5600 4_554 no
O3 H12 2.4100 . no
O3 H15 2.9200 1_565 no
O3 H12 2.8900 3_576 no
O3 H9 2.6500 1_565 no
O4 H14 2.4400 . no
O4 H8C 2.5600 3_566 no
O4 H7A 2.8100 4_555 no
O4 H8B 2.6800 4_565 no
N2 C3 3.317(2) 3_666 no
N1 H11 2.6100 . no
C2 C13 3.483(2) 3_666 no
C3 N2 3.317(2) 3_666 no
C8 O4 3.405(3) 3_566 no
C8 O1 3.255(3) 2_555 no
C10 C10 3.593(2) 3_566 no
C12 O3 3.340(2) 3_576 no
C13 C2 3.483(2) 3_666 no
C14 O2 3.246(2) 4_555 no
C2 H9 2.6000 . no
C2 H12 3.0300 1_545 no
C3 H7C 2.7600 . no
C3 H7B 2.7800 . no
C4 H7A 3.0500 2_655 no
C5 H7A 3.0900 2_655 no
C6 H8C 2.7800 . no
C6 H8B 2.7000 . no
C7 H15 3.0900 3_656 no
C7 H3 2.5400 . no
C7 H8C 3.0900 2_545 no
C8 H6 2.5100 . no
C9 H2 2.6800 . no
H2 C9 2.6800 . no
H2 H9 2.2100 . no
H3 C7 2.5400 . no
H3 H7B 2.3400 . no
H3 H7C 2.3300 . no
H6 C8 2.5100 . no
H6 H8B 2.2300 . no
H6 H8C 2.3900 . no
H7A C4 3.0500 2_645 no
H7A C5 3.0900 2_645 no
H7A O4 2.8100 4_554 no
H7B C3 2.7800 . no
H7B H3 2.3400 . no
H7C C3 2.7600 . no
H7C H3 2.3300 . no
H7C H15 2.5900 3_656 no
H8A H11 2.5000 2_545 no
H8B C6 2.7000 . no
H8B H6 2.2300 . no
H8B O4 2.6800 4_564 no
H8C C6 2.7800 . no
H8C H6 2.3900 . no
H8C O1 2.5500 2_555 no
H8C C7 3.0900 2_555 no
H8C O4 2.5600 3_566 no
H9 O3 2.6500 1_545 no
H9 C2 2.6000 . no
H9 H2 2.2100 . no
H9 H15 2.4300 . no
H11 N1 2.6100 . no
H11 H8A 2.5000 2_555 no
H12 O3 2.4100 . no
H12 C2 3.0300 1_565 no
H12 O3 2.8900 3_576 no
H14 O4 2.4400 . no
H14 O1 2.6800 4_555 no
H14 O2 2.5600 4_555 no
H15 O3 2.9200 1_545 no
H15 H9 2.4300 . no
H15 C7 3.0900 3_656 no
H15 H7C 2.5900 3_656 no

loop_
_geom_hbond_atom_site_label_D
_geom_hbond_atom_site_label_H
_geom_hbond_atom_site_label_A
_geom_hbond_site_symmetry_A
_geom_hbond_distance_DH
_geom_hbond_distance_HA
_geom_hbond_distance_DA
_geom_hbond_angle_DHA
_geom_hbond_publ_flag
C8 H8C O1 2_555 0.96 2.55 3.255(3) 130 yes
C8 H8C O4 3_566 0.96 2.56 3.405(3) 147 yes
C14 H14 O2 4_555 0.93 2.56 3.246(2) 131 yes

loop_
_geom_torsion_atom_site_label_1
_geom_torsion_atom_site_label_2
_geom_torsion_atom_site_label_3
_geom_torsion_atom_site_label_4
_geom_torsion
_geom_torsion_publ_flag
C7 O1 C4 C5 -179.92(16) no
C7 O1 C4 C3 1.8(2) no
C8 O2 C5 C6 -6.9(2) no
C8 O2 C5 C4 174.56(15) no
C1 N1 C9 C10 176.12(15) no
C9 N1 C1 C2 -33.0(3) no
C9 N1 C1 C6 149.95(17) no
O3 N2 C13 C12 2.7(2) no
O4 N2 C13 C12 -174.90(16) no
O3 N2 C13 C14 -178.74(16) no
O4 N2 C13 C14 3.6(2) no
N1 C1 C6 C5 178.12(15) no
C2 C1 C6 C5 0.9(2) no
N1 C1 C2 C3 -176.33(16) no
C6 C1 C2 C3 0.7(2) no
C1 C2 C3 C4 -0.8(3) no
C2 C3 C4 O1 177.65(15) no
C2 C3 C4 C5 -0.6(2) no
C3 C4 C5 O2 -179.20(15) no
O1 C4 C5 C6 -176.25(15) no
O1 C4 C5 O2 2.4(2) no
C3 C4 C5 C6 2.2(2) no
C4 C5 C6 C1 -2.3(2) no
O2 C5 C6 C1 179.20(15) no
N1 C9 C10 C11 4.9(3) no
N1 C9 C10 C15 -175.92(16) no
C9 C10 C11 C12 -179.62(15) no
C15 C10 C11 C12 1.2(2) no
C9 C10 C15 C14 178.57(15) no
C11 C10 C15 C14 -2.2(2) no
C10 C11 C12 C13 0.4(2) no
C11 C12 C13 N2 177.51(15) no
C11 C12 C13 C14 -1.0(2) no
N2 C13 C14 C15 -178.48(15) no
C12 C13 C14 C15 0.0(2) no
C13 C14 C15 C10 1.6(2) no

loop_
_cod_related_entry_id
_cod_related_entry_database
_cod_related_entry_code
1 ChemSpider 24740898
